data_7046594
loop_
_publ_author_name
'Nichols, Brian R.'
'Akhmedov, Novruz G.'
'Petersen, Jeffrey L.'
'Popp, Brian V.'

_publ_section_title
;
 Access to a pair of ambiphilic phosphine-borane regioisomers by
 rhodium-catalyzed hydroboration.
;
_journal_issue 25
_journal_name_full 'Dalton transactions (Cambridge, England : 2003)'
_journal_page_first 8456
_journal_page_last 8465
_journal_paper_doi 10.1039/c8dt01467a
_journal_volume 47
_journal_year 2018
_chemical_formula_sum 'C17 H23 B2 F3 K O P'
_chemical_formula_weight 392.04
_chemical_name_systematic Potassium[[2-(trifluoroborate)ethyl]diphenylphosphine]trihydroboron
_space_group_crystal_system monoclinic
_space_group_IT_number 14
_space_group_name_Hall '-P 2ybc'
_space_group_name_H-M_alt 'P 1 21/c 1'
_symmetry_space_group_name_Hall '-P 2ybc'
_symmetry_space_group_name_H-M 'P 1 21/c 1'
_atom_sites_solution_hydrogens mixed
_audit_update_record
;
2018-03-30 deposited with the CCDC.
2018-06-04 downloaded from the CCDC.
;
_cell_angle_alpha 90
_cell_angle_beta 96.3164(10)
_cell_angle_gamma 90
_cell_formula_units_Z 4
_cell_length_a 16.5781(6)
_cell_length_b 6.9492(3)
_cell_length_c 17.6391(7)
_cell_measurement_reflns_used 9966
_cell_measurement_temperature 100.(2)
_cell_measurement_theta_max 32.7103
_cell_measurement_theta_min 3.1817
_cell_volume 2019.77(14)
_computing_cell_refinement 'SAINT V8.37A (Bruker AXS Inc., 2015)'
_computing_data_reduction 'SAINT V8.37A (Bruker AXS Inc., 2015)'
_computing_structure_refinement 'SHELXL-2014/7 (Sheldrick, 2014)'
_diffrn_ambient_temperature 100.(2)
_diffrn_detector_area_resol_mean 10.4167
_diffrn_measured_fraction_theta_full 0.998
_diffrn_measured_fraction_theta_max 0.998
_diffrn_measurement_device_type 'Bruker AXS D8 Venture fixed chi'
_diffrn_measurement_method 'omega scan, PHOTON 100 CMOS'
_diffrn_radiation_monochromator Triumph
_diffrn_radiation_type 'Mo K\a'
_diffrn_radiation_wavelength 0.71073
_diffrn_reflns_av_R_equivalents 0.0312
_diffrn_reflns_av_unetI/netI 0.0197
_diffrn_reflns_limit_h_max 22
_diffrn_reflns_limit_h_min -23
_diffrn_reflns_limit_k_max 9
_diffrn_reflns_limit_k_min -9
_diffrn_reflns_limit_l_max 24
_diffrn_reflns_limit_l_min -19
_diffrn_reflns_number 41036
_diffrn_reflns_theta_full 30.00
_diffrn_reflns_theta_max 30.00
_diffrn_reflns_theta_min 3.15
_diffrn_source_type 'fine-focus sealed tube'
_exptl_absorpt_coefficient_mu 0.370
_exptl_absorpt_correction_T_max 0.93
_exptl_absorpt_correction_T_min 0.83
_exptl_absorpt_correction_type multi-scan
_exptl_absorpt_process_details
;
SADABS-2016/2 - Bruker AXS area detector scaling and absorption correction
;
_exptl_crystal_colour colourless
_exptl_crystal_density_diffrn 1.289
_exptl_crystal_density_method 'not measured'
_exptl_crystal_description block
_exptl_crystal_F_000 816
_exptl_crystal_size_max 0.509
_exptl_crystal_size_mid 0.489
_exptl_crystal_size_min 0.188
_refine_diff_density_max 0.529
_refine_diff_density_min -0.442
_refine_ls_extinction_method none
_refine_ls_goodness_of_fit_ref 1.073
_refine_ls_hydrogen_treatment mixed
_refine_ls_matrix_type full
_refine_ls_number_parameters 241
_refine_ls_number_reflns 5892
_refine_ls_number_restraints 0
_refine_ls_restrained_S_all 1.073
_refine_ls_R_factor_all 0.0431
_refine_ls_R_factor_gt 0.0360
_refine_ls_shift/su_max 0.001
_refine_ls_shift/su_mean 0.000
_refine_ls_structure_factor_coef Fsqd
_refine_ls_weighting_details 'w=1/[\s^2^(Fo^2^)+(0.0352P)^2^+1.4010P] where P=(Fo^2^+2Fc^2^)/3'
_refine_ls_weighting_scheme calc
_refine_ls_wR_factor_gt 0.0862
_refine_ls_wR_factor_ref 0.0906
_reflns_number_gt 5176
_reflns_number_total 5892
_reflns_threshold_expression 'I > 2\s(I)'
_cod_data_source_file c8dt01467a2.cif
_cod_data_source_block bp46cms
_cod_depositor_comments
;
The following automatic conversions were performed:

'_exptl_absorpt_correction_type' value 'Multi-Scan' changed to
'multi-scan' according to
/home/data/users/saulius/crontab/automatic-downloads/rss-feeds/RSC/lib/dictionaries/cif_core.dic
dictionary named 'cif_core.dic' version 2.4.2 from 2011-04-26.

Automatic conversion script
Id: cif_fix_values 4973 2017-02-22 13:04:09Z antanas 

 Adding full bibliography for 7046592--7046594.cif.
;
_cod_database_code 7046594

loop_
_space_group_symop_operation_xyz
'x, y, z'
'-x, y+1/2, -z+1/2'
'-x, -y, -z'
'x, -y-1/2, z-1/2'

loop_
_atom_site_type_symbol
_atom_site_label
_atom_site_fract_x
_atom_site_fract_y
_atom_site_fract_z
_atom_site_U_iso_or_equiv
_atom_site_adp_type
_atom_site_calc_flag
_atom_site_refinement_flags_adp
_atom_site_refinement_flags_posn
_atom_site_occupancy
K K1 0.54210(2) 0.81994(4) 0.18186(2) 0.01921(7) Uani d . . 1
P P1 0.23045(2) 0.99184(4) 0.25973(2) 0.01324(7) Uani d . . 1
F F1 0.38554(6) 0.71123(17) 0.20280(7) 0.0442(3) Uani d . . 1
F F2 0.44094(6) 0.68579(14) 0.32480(7) 0.0414(3) Uani d . . 1
F F3 0.42767(5) 0.97753(11) 0.26915(5) 0.02178(17) Uani d . . 1
O O1 0.55611(8) 0.77334(19) 0.03559(6) 0.0355(3) Uani d . . 1
C C1 0.20214(8) 0.9173(2) 0.16172(7) 0.0192(2) Uani d . . 1
C C2 0.20928(9) 0.7283(2) 0.13661(8) 0.0244(3) Uani d . . 1
H H2 0.2323 0.6324 0.1708 0.029 Uiso calc U R 1
C C3 0.18271(10) 0.6802(3) 0.06143(9) 0.0338(4) Uani d . . 1
H H3 0.188 0.5517 0.0444 0.041 Uiso calc U R 1
C C4 0.14868(10) 0.8184(4) 0.01151(9) 0.0436(5) Uani d . . 1
H H4 0.13 0.7846 -0.0396 0.052 Uiso calc U R 1
C C5 0.14188(12) 1.0055(4) 0.03594(10) 0.0474(5) Uani d . . 1
H H5 0.1185 1.1002 0.0014 0.057 Uiso calc U R 1
C C6 0.16897(10) 1.0569(3) 0.11078(9) 0.0332(4) Uani d . . 1
H H6 0.1649 1.1865 0.127 0.04 Uiso calc U R 1
C C7 0.13644(7) 0.96137(18) 0.30323(7) 0.0150(2) Uani d . . 1
C C8 0.10910(8) 1.1084(2) 0.34776(8) 0.0213(3) Uani d . . 1
H H8 0.1397 1.2236 0.3558 0.026 Uiso calc U R 1
C C9 0.03675(9) 1.0863(2) 0.38064(9) 0.0278(3) Uani d . . 1
H H9 0.0182 1.1866 0.411 0.033 Uiso calc U R 1
C C10 -0.00790(8) 0.9187(3) 0.36903(9) 0.0280(3) Uani d . . 1
H H10 -0.057 0.9041 0.3915 0.034 Uiso calc U R 1
C C11 0.01869(8) 0.7718(2) 0.32477(8) 0.0257(3) Uani d . . 1
H H11 -0.0123 0.6571 0.3167 0.031 Uiso calc U R 1
C C12 0.09099(8) 0.7926(2) 0.29206(7) 0.0200(3) Uani d . . 1
H H12 0.1094 0.6915 0.262 0.024 Uiso calc U R 1
C C13 0.30023(7) 0.81635(17) 0.30671(7) 0.0149(2) Uani d . . 1
H H13 0.2734 0.6875 0.3009 0.018 Uiso calc U R 1
C C14 0.31218(8) 0.8643(2) 0.39262(8) 0.0229(3) Uani d . . 1
H H14A 0.3421 0.7597 0.4203 0.034 Uiso calc U R 1
H H14B 0.2591 0.8791 0.4115 0.034 Uiso calc U R 1
H H14C 0.3429 0.9844 0.4006 0.034 Uiso calc U R 1
C C15 0.58675(9) 0.7716(2) -0.02379(8) 0.0232(3) Uani d . . 1
C C16 0.61850(10) 0.9530(3) -0.05585(10) 0.0338(3) Uani d . . 1
H H16A 0.5886 1.0637 -0.0388 0.051 Uiso calc U R 1
H H16B 0.6113 0.9469 -0.1117 0.051 Uiso calc U R 1
H H16C 0.6763 0.9669 -0.038 0.051 Uiso calc U R 1
C C17 0.59368(12) 0.5904(2) -0.06823(9) 0.0341(4) Uani d . . 1
H H17A 0.5773 0.4807 -0.0386 0.051 Uiso calc U R 1
H H17B 0.65 0.5732 -0.0789 0.051 Uiso calc U R 1
H H17C 0.5583 0.5985 -0.1164 0.051 Uiso calc U R 1
B B1 0.38779(9) 0.7985(2) 0.27421(9) 0.0194(3) Uani d . . 1
B B2 0.26397(10) 1.2583(2) 0.26557(10) 0.0230(3) Uani d . . 1
H H1B2 0.2880(11) 1.289(3) 0.3271(11) 0.030(5) Uiso d . . 1
H H2B2 0.3124(12) 1.274(3) 0.2274(11) 0.034(5) Uiso d . . 1
H H3B2 0.2058(13) 1.344(3) 0.2480(12) 0.045(6) Uiso d . . 1

loop_
_atom_site_aniso_label
_atom_site_aniso_U_11
_atom_site_aniso_U_22
_atom_site_aniso_U_33
_atom_site_aniso_U_12
_atom_site_aniso_U_13
_atom_site_aniso_U_23
K1 0.01978(13) 0.01712(13) 0.02267(14) 0.00534(10) 0.01107(10) 0.00581(10)
P1 0.01215(14) 0.01366(14) 0.01461(14) 0.00081(10) 0.00455(10) 0.00195(11)
F1 0.0240(5) 0.0548(7) 0.0575(7) -0.0140(4) 0.0208(4) -0.0413(5)
F2 0.0186(4) 0.0273(5) 0.0787(8) 0.0089(4) 0.0067(5) 0.0166(5)
F3 0.0175(4) 0.0134(3) 0.0365(5) -0.0040(3) 0.0124(3) -0.0040(3)
O1 0.0435(7) 0.0417(7) 0.0236(5) 0.0085(5) 0.0147(5) 0.0011(5)
C1 0.0153(5) 0.0292(7) 0.0140(5) 0.0011(5) 0.0063(4) 0.0022(5)
C2 0.0256(7) 0.0313(7) 0.0175(6) -0.0075(6) 0.0076(5) -0.0022(5)
C3 0.0292(8) 0.0520(10) 0.0218(7) -0.0124(7) 0.0096(6) -0.0106(7)
C4 0.0260(8) 0.0889(16) 0.0159(7) 0.0040(9) 0.0022(6) -0.0085(8)
C5 0.0399(10) 0.0825(16) 0.0193(7) 0.0285(10) 0.0013(7) 0.0103(8)
C6 0.0320(8) 0.0481(10) 0.0201(7) 0.0193(7) 0.0057(6) 0.0070(6)
C7 0.0108(5) 0.0206(6) 0.0137(5) 0.0007(4) 0.0017(4) -0.0003(4)
C8 0.0166(6) 0.0239(6) 0.0241(6) -0.0002(5) 0.0059(5) -0.0054(5)
C9 0.0185(6) 0.0367(8) 0.0297(7) 0.0011(6) 0.0098(5) -0.0102(6)
C10 0.0122(6) 0.0463(9) 0.0267(7) -0.0033(6) 0.0073(5) -0.0065(6)
C11 0.0174(6) 0.0366(8) 0.0238(7) -0.0106(6) 0.0046(5) -0.0068(6)
C12 0.0180(6) 0.0255(6) 0.0174(6) -0.0040(5) 0.0052(5) -0.0045(5)
C13 0.0124(5) 0.0120(5) 0.0206(6) 0.0000(4) 0.0035(4) 0.0027(4)
C14 0.0185(6) 0.0315(7) 0.0184(6) -0.0002(5) 0.0012(5) 0.0062(5)
C15 0.0211(6) 0.0298(7) 0.0187(6) 0.0062(5) 0.0019(5) -0.0005(5)
C16 0.0317(8) 0.0351(8) 0.0356(8) -0.0027(7) 0.0089(7) -0.0016(7)
C17 0.0488(10) 0.0310(8) 0.0225(7) 0.0067(7) 0.0046(7) -0.0026(6)
B1 0.0131(6) 0.0127(6) 0.0338(8) -0.0012(5) 0.0084(5) -0.0056(5)
B2 0.0198(7) 0.0152(6) 0.0348(8) -0.0002(5) 0.0065(6) 0.0047(6)

loop_
_atom_type_symbol
_atom_type_description
_atom_type_scat_dispersion_real
_atom_type_scat_dispersion_imag
_atom_type_scat_source
C C 0.0033 0.0016 'International Tables Vol C Tables 4.2.6.8 and 6.1.1.4'
H H 0.0000 0.0000 'International Tables Vol C Tables 4.2.6.8 and 6.1.1.4'
B B 0.0013 0.0007 'International Tables Vol C Tables 4.2.6.8 and 6.1.1.4'
F F 0.0171 0.0103 'International Tables Vol C Tables 4.2.6.8 and 6.1.1.4'
P P 0.1023 0.0942 'International Tables Vol C Tables 4.2.6.8 and 6.1.1.4'
K K 0.2009 0.2494 'International Tables Vol C Tables 4.2.6.8 and 6.1.1.4'
O O 0.0106 0.0060 'International Tables Vol C Tables 4.2.6.8 and 6.1.1.4'

loop_
_geom_angle_atom_site_label_1
_geom_angle_atom_site_label_2
_geom_angle_atom_site_label_3
_geom_angle
C1 P1 C13 109.11(6)
C1 P1 C7 102.95(6)
C13 P1 C7 105.12(6)
C1 P1 B2 111.52(7)
C13 P1 B2 116.99(6)
C7 P1 B2 110.05(6)
C15 O1 K1 159.47(12)
C6 C1 C2 119.47(14)
C6 C1 P1 117.21(12)
C2 C1 P1 123.28(10)
C3 C2 C1 119.96(15)
C4 C3 C2 120.36(17)
C5 C4 C3 119.89(15)
C4 C5 C6 120.62(17)
C5 C6 C1 119.69(17)
C8 C7 C12 119.40(11)
C8 C7 P1 119.86(10)
C12 C7 P1 120.74(9)
C7 C8 C9 120.05(13)
C10 C9 C8 120.04(13)
C9 C10 C11 120.36(13)
C10 C11 C12 119.86(13)
C11 C12 C7 120.28(12)
C14 C13 B1 109.89(11)
C14 C13 P1 108.04(9)
B1 C13 P1 116.07(9)
O1 C15 C17 121.65(15)
O1 C15 C16 120.98(14)
C17 C15 C16 117.37(13)
F1 B1 F3 106.94(12)
F1 B1 F2 106.32(12)
F3 B1 F2 105.23(11)
F1 B1 C13 114.59(11)
F3 B1 C13 113.39(10)
F2 B1 C13 109.73(12)

loop_
_geom_bond_atom_site_label_1
_geom_bond_atom_site_label_2
_geom_bond_site_symmetry_2
_geom_bond_distance
K1 F2 2_655 2.5620(10)
K1 F3 2_645 2.5621(8)
K1 O1 . 2.6358(11)
K1 F1 . 2.7666(10)
K1 F3 . 2.7949(8)
K1 B1 . 3.1838(15)
K1 B2 2_645 3.2746(16)
K1 F2 . 3.3120(12)
K1 B1 2_655 3.5795(15)
P1 C1 . 1.8163(13)
P1 C13 . 1.8170(12)
P1 C7 . 1.8235(12)
P1 B2 . 1.9328(16)
F1 B1 . 1.3947(18)
F2 B1 . 1.4189(19)
F2 K1 2_645 2.5620(10)
F3 B1 . 1.4163(16)
F3 K1 2_655 2.5621(8)
O1 C15 . 1.2133(17)
C1 C6 . 1.394(2)
C1 C2 . 1.395(2)
C2 C3 . 1.391(2)
C3 C4 . 1.381(3)
C4 C5 . 1.378(3)
C5 C6 . 1.394(2)
C7 C8 . 1.3944(17)
C7 C12 . 1.3964(18)
C8 C9 . 1.3970(18)
C9 C10 . 1.384(2)
C10 C11 . 1.386(2)
C11 C12 . 1.3937(18)
C13 C14 . 1.5427(18)
C13 B1 . 1.6232(18)
C15 C17 . 1.494(2)
C15 C16 . 1.500(2)
B1 K1 2_645 3.5796(15)
B2 K1 2_655 3.2746(16)
